data_7034486
loop_
_publ_author_name
'Su, Feng'
'Lu, Liping'
'Feng, Sisi'
'Zhu, Miaoli'
'Gao, Zengqiang'
'Dong, Yuhui'

_publ_section_title
;
 Synthesis, structures and magnetic properties in 3d-electron-rich
 isostructural complexes based on chains with sole syn-anti carboxylate
 bridges.
;
_journal_issue 16
_journal_name_full 'Dalton transactions (Cambridge, England : 2003)'
_journal_page_first 7213
_journal_page_last 7222
_journal_paper_doi 10.1039/c5dt00412h
_journal_volume 44
_journal_year 2015
_chemical_formula_moiety 'C16 H8 Ni O8'
_chemical_formula_sum 'C16 H8 Ni O8'
_chemical_formula_weight 386.93
_chemical_name_common 'compound 2'
_chemical_name_systematic
; 
 ? 
;
_space_group_IT_number 60
_symmetry_cell_setting orthorhombic
_symmetry_space_group_name_Hall '-P 2n 2ab'
_symmetry_space_group_name_H-M 'P b c n'
_atom_sites_solution_hydrogens geom
_atom_sites_solution_primary direct
_atom_sites_solution_secondary difmap
_audit_block_doi 10.5517/cc13ndx2
_audit_creation_method SHELXL-97
_audit_update_record
;
2014-11-04 deposited with the CCDC.
2015-03-04 downloaded from the CCDC.
;
_cell_angle_alpha 90.00
_cell_angle_beta 90.00
_cell_angle_gamma 90.00
_cell_formula_units_Z 4
_cell_length_a 15.680(3)
_cell_length_b 9.1490(18)
_cell_length_c 9.4150(19)
_cell_measurement_reflns_used 25679
_cell_measurement_temperature 173(2)
_cell_volume 1350.6(5)
_computing_cell_refinement 'HKL 2000'
_computing_data_collection mar555
_computing_data_reduction 'HKL 2000'
_computing_molecular_graphics 'Bruker SHELXTL'
_computing_publication_material 'Bruker SHELXTL'
_computing_structure_refinement 'SHELXL-97 (Sheldrick, 2008)'
_computing_structure_solution 'SHELXS-97 (Sheldrick, 2008)'
_diffrn_ambient_temperature 173(2)
_diffrn_measured_fraction_theta_full 0.998
_diffrn_measured_fraction_theta_max 0.998
_diffrn_measurement_device_type mar555
_diffrn_measurement_method 'oscillation mode'
_diffrn_radiation_monochromator 'double crystal monochromator'
_diffrn_radiation_source 'synchrotron, 3W1A at BSRF'
_diffrn_radiation_type synchrotron
_diffrn_radiation_wavelength 0.72000
_diffrn_reflns_av_R_equivalents 0.0247
_diffrn_reflns_av_sigmaI/netI 0.0226
_diffrn_reflns_limit_h_max 21
_diffrn_reflns_limit_h_min -19
_diffrn_reflns_limit_k_max 13
_diffrn_reflns_limit_k_min 0
_diffrn_reflns_limit_l_max 13
_diffrn_reflns_limit_l_min -13
_diffrn_reflns_number 6613
_diffrn_reflns_theta_full 30.50
_diffrn_reflns_theta_max 30.50
_diffrn_reflns_theta_min 3.37
_exptl_absorpt_coefficient_mu 1.486
_exptl_absorpt_correction_T_max 0.8656
_exptl_absorpt_correction_T_min 0.8656
_exptl_absorpt_correction_type multi-scan
_exptl_absorpt_process_details sadabs
_exptl_crystal_colour green
_exptl_crystal_density_diffrn 1.903
_exptl_crystal_density_method 'not measured'
_exptl_crystal_description block
_exptl_crystal_F_000 784
_exptl_crystal_size_max 0.10
_exptl_crystal_size_mid 0.10
_exptl_crystal_size_min 0.10
_refine_diff_density_max 0.540
_refine_diff_density_min -0.726
_refine_diff_density_rms 0.093
_refine_ls_extinction_method none
_refine_ls_goodness_of_fit_ref 1.278
_refine_ls_hydrogen_treatment mixed
_refine_ls_matrix_type full
_refine_ls_number_parameters 115
_refine_ls_number_reflns 1978
_refine_ls_number_restraints 24
_refine_ls_restrained_S_all 1.318
_refine_ls_R_factor_all 0.0343
_refine_ls_R_factor_gt 0.0297
_refine_ls_shift/su_max 0.000
_refine_ls_shift/su_mean 0.000
_refine_ls_structure_factor_coef Fsqd
_refine_ls_weighting_details 'calc w=1/[\s^2^(Fo^2^)+(0.0323P)^2^+0.9192P] where P=(Fo^2^+2Fc^2^)/3'
_refine_ls_weighting_scheme calc
_refine_ls_wR_factor_gt 0.0763
_refine_ls_wR_factor_ref 0.0778
_reflns_number_gt 1735
_reflns_number_total 1978
_reflns_threshold_expression >2sigma(I)
_cod_data_source_file c5dt00412h2.cif
_cod_data_source_block 2
_cod_depositor_comments
;
The following automatic conversions were performed:

'_symmetry_cell_setting' value 'Orthorhombic' changed to
'orthorhombic' according to
/usr/data/users/saulius/crontab/automatic-downloads/rss-feeds/RSC/lib/dictionaries/cif_core.dic
dictionary named 'cif_core.dic' version 2.4.2 from 2011-04-26.

Automatic conversion script
Id: cif_fix_values 3105 2015-03-04 15:46:00Z robertas 

 Adding full bibliography for 7034485--7034488.cif.
;
_cod_original_sg_symbol_H-M Pbcn
_cod_database_code 7034486

loop_
_symmetry_equiv_pos_as_xyz
'x, y, z'
'-x+1/2, -y+1/2, z+1/2'
'-x, y, -z+1/2'
'x+1/2, -y+1/2, -z'
'-x, -y, -z'
'x-1/2, y-1/2, -z-1/2'
'x, -y, z-1/2'
'-x-1/2, y-1/2, z'

loop_
_atom_site_label
_atom_site_type_symbol
_atom_site_fract_x
_atom_site_fract_y
_atom_site_fract_z
_atom_site_U_iso_or_equiv
_atom_site_adp_type
_atom_site_occupancy
_atom_site_symmetry_multiplicity
_atom_site_calc_flag
_atom_site_refinement_flags
Ni1 Ni 0.5000 0.04655(3) -0.2500 0.00275(9) Uani 1 2 d SU
O1 O 0.46919(7) 0.20349(12) -0.10290(11) 0.0064(2) Uani 1 1 d .
O2 O 0.52446(7) 0.10795(11) 0.09620(11) 0.0045(2) Uani 1 1 d .
O3 O 0.17068(8) 0.36217(14) 0.00499(12) 0.0126(2) Uani 1 1 d U
H3A H 0.1204 0.3850 -0.0167 0.019 Uiso 1 1 calc R
O4 O 0.13342(8) 0.45575(12) 0.21746(13) 0.0082(2) Uani 1 1 d U
C1 C 0.47361(10) 0.19380(16) 0.02934(16) 0.0049(3) Uani 1 1 d .
C2 C 0.41832(10) 0.29128(16) 0.11864(15) 0.0043(3) Uani 1 1 d .
C3 C 0.33191(10) 0.30347(16) 0.08620(15) 0.0051(3) Uani 1 1 d .
H3 H 0.3093 0.2544 0.0056 0.006 Uiso 1 1 calc R
C4 C 0.27837(10) 0.38799(16) 0.17235(15) 0.0057(3) Uani 1 1 d .
C5 C 0.31214(10) 0.46098(17) 0.28982(17) 0.0081(3) Uani 1 1 d .
H5 H 0.2758 0.5168 0.3496 0.010 Uiso 1 1 calc R
C6 C 0.39899(10) 0.45213(17) 0.31949(17) 0.0081(3) Uani 1 1 d .
H6 H 0.4218 0.5045 0.3979 0.010 Uiso 1 1 calc R
C7 C 0.45296(10) 0.36707(16) 0.23507(14) 0.0048(3) Uani 1 1 d .
C8 C 0.18664(10) 0.40440(17) 0.13449(16) 0.0065(3) Uani 1 1 d .

loop_
_atom_site_aniso_label
_atom_site_aniso_U_11
_atom_site_aniso_U_22
_atom_site_aniso_U_33
_atom_site_aniso_U_23
_atom_site_aniso_U_13
_atom_site_aniso_U_12
Ni1 0.00040(16) 0.00504(13) 0.00280(13) 0.000 0.00011(8) 0.000
O1 0.0068(6) 0.0080(5) 0.0044(5) -0.0005(4) 0.0002(4) 0.0026(4)
O2 0.0010(5) 0.0072(5) 0.0053(4) 0.0018(4) 0.0001(4) 0.0011(4)
O3 0.0042(5) 0.0250(6) 0.0086(5) -0.0036(4) -0.0022(4) 0.0028(4)
O4 0.0019(5) 0.0118(5) 0.0108(5) -0.0024(4) 0.0013(4) 0.0014(4)
C1 0.0011(7) 0.0070(6) 0.0065(6) 0.0001(5) 0.0005(5) -0.0007(5)
C2 0.0019(7) 0.0061(6) 0.0048(6) 0.0001(5) -0.0002(5) 0.0007(5)
C3 0.0024(7) 0.0078(6) 0.0051(6) -0.0004(5) -0.0008(5) 0.0002(5)
C4 0.0032(7) 0.0077(6) 0.0061(6) 0.0002(5) -0.0005(5) 0.0007(5)
C5 0.0035(8) 0.0117(7) 0.0091(6) -0.0040(5) -0.0003(5) 0.0023(5)
C6 0.0050(8) 0.0105(6) 0.0089(6) -0.0043(5) -0.0015(5) 0.0006(5)
C7 0.0023(7) 0.0064(6) 0.0057(6) 0.0008(5) -0.0004(5) -0.0004(5)
C8 0.0038(7) 0.0086(6) 0.0070(6) 0.0003(5) -0.0004(5) 0.0001(5)

loop_
_atom_type_symbol
_atom_type_description
_atom_type_scat_dispersion_real
_atom_type_scat_dispersion_imag
_atom_type_scat_source
C C 0.0033 0.0016 'International Tables Vol C Tables 4.2.6.8 and 6.1.1.4'
H H 0.0000 0.0000 'International Tables Vol C Tables 4.2.6.8 and 6.1.1.4'
O O 0.0106 0.0060 'International Tables Vol C Tables 4.2.6.8 and 6.1.1.4'
Ni Ni 0.3393 1.1124 'International Tables Vol C Tables 4.2.6.8 and 6.1.1.4'

loop_
_geom_angle_atom_site_label_1
_geom_angle_atom_site_label_2
_geom_angle_atom_site_label_3
_geom_angle
_geom_angle_site_symmetry_1
_geom_angle_site_symmetry_3
O1 Ni1 O1 91.22(6) 3_654 .
O1 Ni1 O2 87.82(5) 3_654 7
O1 Ni1 O2 176.66(4) . 7
O1 Ni1 O2 176.66(4) 3_654 5_655
O1 Ni1 O2 87.82(4) . 5_655
O2 Ni1 O2 93.32(6) 7 5_655
O1 Ni1 O4 82.64(5) 3_654 4
O1 Ni1 O4 98.17(5) . 4
O2 Ni1 O4 84.88(4) 7 4
O2 Ni1 O4 94.33(5) 5_655 4
O1 Ni1 O4 98.16(5) 3_654 2_554
O1 Ni1 O4 82.64(5) . 2_554
O2 Ni1 O4 94.33(5) 7 2_554
O2 Ni1 O4 84.88(4) 5_655 2_554
O4 Ni1 O4 178.86(6) 4 2_554
C1 O1 Ni1 127.54(10) . .
C1 O2 Ni1 130.46(10) . 5_655
C8 O3 H3A 109.5 . .
C8 O4 Ni1 139.11(11) . 2
O1 C1 O2 124.47(14) . .
O1 C1 C2 118.93(13) . .
O2 C1 C2 116.57(13) . .
C3 C2 C7 120.46(14) . .
C3 C2 C1 119.10(13) . .
C7 C2 C1 120.43(14) . .
C2 C3 C4 120.02(14) . .
C2 C3 H3 120.0 . .
C4 C3 H3 120.0 . .
C5 C4 C3 119.71(14) . .
C5 C4 C8 120.51(13) . .
C3 C4 C8 119.74(13) . .
C6 C5 C4 120.13(14) . .
C6 C5 H5 119.9 . .
C4 C5 H5 119.9 . .
C5 C6 C7 120.70(14) . .
C5 C6 H6 119.7 . .
C7 C6 H6 119.7 . .
C6 C7 C2 118.94(14) . .
C6 C7 C7 119.23(13) . 3_655
C2 C7 C7 121.69(14) . 3_655
O4 C8 O3 125.05(15) . .
O4 C8 C4 122.63(14) . .
O3 C8 C4 112.31(13) . .

loop_
_geom_bond_atom_site_label_1
_geom_bond_atom_site_label_2
_geom_bond_distance
_geom_bond_site_symmetry_2
Ni1 O1 2.0525(11) 3_654
Ni1 O1 2.0526(11) .
Ni1 O2 2.0595(11) 7
Ni1 O2 2.0595(11) 5_655
Ni1 O4 2.1145(13) 4
Ni1 O4 2.1145(13) 2_554
O1 C1 1.2501(18) .
O2 C1 1.2841(18) .
O2 Ni1 2.0596(11) 5_655
O3 C8 1.3032(19) .
O3 H3A 0.8400 .
O4 C8 1.2358(19) .
O4 Ni1 2.1144(13) 2
C1 C2 1.501(2) .
C2 C3 1.393(2) .
C2 C7 1.4062(19) .
C3 C4 1.400(2) .
C3 H3 0.9500 .
C4 C5 1.396(2) .
C4 C8 1.489(2) .
C5 C6 1.393(2) .
C5 H5 0.9500 .
C6 C7 1.398(2) .
C6 H6 0.9500 .
C7 C7 1.502(3) 3_655

loop_
_geom_hbond_atom_site_label_D
_geom_hbond_atom_site_label_H
_geom_hbond_atom_site_label_A
_geom_hbond_distance_DH
_geom_hbond_distance_HA
_geom_hbond_distance_DA
_geom_hbond_angle_DHA
_geom_hbond_site_symmetry_A
O3 H3A O2 0.84 1.68 2.4978(17) 163.0 4_455

loop_
_geom_torsion_atom_site_label_1
_geom_torsion_atom_site_label_2
_geom_torsion_atom_site_label_3
_geom_torsion_atom_site_label_4
_geom_torsion
_geom_torsion_site_symmetry_1
_geom_torsion_site_symmetry_4
O1 Ni1 O1 C1 -151.33(15) 3_654 .
O2 Ni1 O1 C1 135.4(7) 7 .
O2 Ni1 O1 C1 25.47(14) 5_655 .
O4 Ni1 O1 C1 -68.59(14) 4 .
O4 Ni1 O1 C1 110.59(14) 2_554 .
Ni1 O1 C1 O2 25.9(2) . .
Ni1 O1 C1 C2 -156.13(10) . .
Ni1 O2 C1 O1 -126.29(14) 5_655 .
Ni1 O2 C1 C2 55.67(18) 5_655 .
O1 C1 C2 C3 47.9(2) . .
O2 C1 C2 C3 -133.98(15) . .
O1 C1 C2 C7 -133.33(15) . .
O2 C1 C2 C7 44.8(2) . .
C7 C2 C3 C4 -2.0(2) . .
C1 C2 C3 C4 176.81(13) . .
C2 C3 C4 C5 0.6(2) . .
C2 C3 C4 C8 178.07(14) . .
C3 C4 C5 C6 1.3(2) . .
C8 C4 C5 C6 -176.11(14) . .
C4 C5 C6 C7 -1.9(2) . .
C5 C6 C7 C2 0.5(2) . .
C5 C6 C7 C7 176.42(13) . 3_655
C3 C2 C7 C6 1.4(2) . .
C1 C2 C7 C6 -177.38(13) . .
C3 C2 C7 C7 -174.37(12) . 3_655
C1 C2 C7 C7 6.84(19) . 3_655
Ni1 O4 C8 O3 23.5(3) 2 .
Ni1 O4 C8 C4 -158.28(12) 2 .
C5 C4 C8 O4 -15.3(2) . .
C3 C4 C8 O4 167.33(15) . .
C5 C4 C8 O3 163.18(14) . .
C3 C4 C8 O3 -14.2(2) . .
